data_7009389
loop_
_publ_author_name
'Dahlmann, Marc'
'Schottek, J\"org'
'Fr\"ohlich, Roland'
'Kunz, Doris'
'Nissinen, Maija'
'Erker, Gerhard'
'Fink, Gerhard'
'Kleinschmidt, Ralph'

_publ_section_title
;
 Structural characterization of M(s-cis-\h4-C4H6)(Me4C5SiMe2NR)
 (M&#x2005;=&#x2005;Ti or Zr, R&#x2005;=&#x2005;CMe3 or CHCMe(1-C10H7))
;
_journal_issue 12
_journal_name_full 'Journal of the Chemical Society, Dalton Transactions'
_journal_page_first 1881
_journal_paper_doi 10.1039/b000570n
_journal_year 2000
_chemical_formula_sum 'C27 H35 N Si Zr'
_chemical_formula_weight 492.87
_chemical_name_systematic
; 
 ? 
;
_space_group_IT_number 19
_symmetry_cell_setting orthorhombic
_symmetry_space_group_name_Hall 'P 2ac 2ab'
_symmetry_space_group_name_H-M 'P 21 21 21'
_atom_sites_solution_hydrogens geom
_atom_sites_solution_primary direct
_atom_sites_solution_secondary difmap
_audit_creation_method SHELXL-97
_cell_angle_alpha 90.00
_cell_angle_beta 90.00
_cell_angle_gamma 90.00
_cell_formula_units_Z 4
_cell_length_a 8.567(1)
_cell_length_b 16.693(1)
_cell_length_c 17.164(1)
_cell_measurement_reflns_used 25
_cell_measurement_temperature 223(2)
_cell_measurement_theta_max 21.82
_cell_measurement_theta_min 18.45
_cell_volume 2454.6(4)
_computing_cell_refinement 'Express (Nonius B.V., 1994)'
_computing_data_collection 'Express (Nonius B.V., 1994)'
_computing_data_reduction 'MolEN (Fair, 1990)'
_computing_molecular_graphics 'SCHAKAL (Keller, 1997)'
_computing_publication_material 'SHELXL-97 (Sheldrick, 1997)'
_computing_structure_refinement 'SHELXL-97 (Sheldrick, 1997)'
_computing_structure_solution 'SHELXS-97 (Sheldrick, 1990)'
_diffrn_ambient_temperature 223(2)
_diffrn_measured_fraction_theta_full 1.000
_diffrn_measured_fraction_theta_max 1.000
_diffrn_measurement_device_type 'Nonius MACH3'
_diffrn_measurement_method '\w/2\q scans'
_diffrn_radiation_monochromator graphite
_diffrn_radiation_source 'rotating anode Nonius FR591'
_diffrn_radiation_type MoK\a
_diffrn_radiation_wavelength 0.71073
_diffrn_reflns_av_R_equivalents 0.0000
_diffrn_reflns_av_sigmaI/netI 0.0264
_diffrn_reflns_limit_h_max 0
_diffrn_reflns_limit_h_min -10
_diffrn_reflns_limit_k_max 0
_diffrn_reflns_limit_k_min -20
_diffrn_reflns_limit_l_max 21
_diffrn_reflns_limit_l_min 0
_diffrn_reflns_number 2833
_diffrn_reflns_theta_full 26.31
_diffrn_reflns_theta_max 26.31
_diffrn_reflns_theta_min 2.37
_diffrn_standards_decay_% 5.7
_diffrn_standards_interval_count 250
_diffrn_standards_interval_time 120
_diffrn_standards_number 3
_exptl_absorpt_coefficient_mu 0.510
_exptl_absorpt_correction_T_max 0.8830
_exptl_absorpt_correction_T_min 0.8219
_exptl_absorpt_correction_type 'empirical via \y scan data'
_exptl_crystal_colour yellow
_exptl_crystal_density_diffrn 1.334
_exptl_crystal_density_method 'not measured'
_exptl_crystal_description block
_exptl_crystal_F_000 1032
_exptl_crystal_size_max 0.40
_exptl_crystal_size_mid 0.30
_exptl_crystal_size_min 0.25
_refine_diff_density_max 0.293
_refine_diff_density_min -0.392
_refine_diff_density_rms 0.058
_refine_ls_abs_structure_details 'Flack H D (1983), Acta Cryst. A39, 876-881'
_refine_ls_abs_structure_Flack -0.05(4)
_refine_ls_extinction_method none
_refine_ls_goodness_of_fit_ref 1.069
_refine_ls_hydrogen_treatment 'refined as riding atoms'
_refine_ls_matrix_type full
_refine_ls_number_parameters 278
_refine_ls_number_reflns 2833
_refine_ls_number_restraints 0
_refine_ls_restrained_S_all 1.069
_refine_ls_R_factor_all 0.0290
_refine_ls_R_factor_gt 0.0222
_refine_ls_shift/su_max 0.002
_refine_ls_shift/su_mean 0.000
_refine_ls_structure_factor_coef Fsqd
_refine_ls_weighting_details 'calc w=1/[\s^2^(Fo^2^)+(0.0405P)^2^+0.1865P] where P=(Fo^2^+2Fc^2^)/3'
_refine_ls_weighting_scheme calc
_refine_ls_wR_factor_gt 0.0600
_refine_ls_wR_factor_ref 0.0621
_reflns_number_gt 2615
_reflns_number_total 2833
_reflns_threshold_expression >2sigma(I)
_cod_data_source_file b000570n.txt
_cod_data_source_block erk1099
_cod_original_sg_symbol_H-M P212121
_cod_database_code 7009389

loop_
_symmetry_equiv_pos_as_xyz
'x, y, z'
'-x+1/2, -y, z+1/2'
'-x, y+1/2, -z+1/2'
'x+1/2, -y+1/2, -z'

loop_
_atom_site_label
_atom_site_type_symbol
_atom_site_fract_x
_atom_site_fract_y
_atom_site_fract_z
_atom_site_U_iso_or_equiv
_atom_site_adp_type
_atom_site_occupancy
_atom_site_symmetry_multiplicity
_atom_site_calc_flag
_atom_site_refinement_flags
_atom_site_disorder_assembly
_atom_site_disorder_group
Zr Zr 0.70487(3) 0.139700(15) 0.844403(14) 0.02099(8) Uani 1 1 d . . .
Si Si 0.68194(9) 0.03738(4) 0.69787(4) 0.02312(16) Uani 1 1 d . . .
N N 0.5592(3) 0.07845(14) 0.76736(13) 0.0222(5) Uani 1 1 d . . .
C1 C 0.6658(4) 0.1233(3) 0.97609(18) 0.0468(10) Uani 1 1 d . . .
H1A H 0.7640 0.1422 0.9601 0.056 Uiso 1 1 calc R . .
H1B H 0.6586 0.0774 1.0076 0.056 Uiso 1 1 calc R . .
C2 C 0.5259(4) 0.1647(2) 0.95224(18) 0.0397(8) Uani 1 1 d . . .
H2 H 0.4297 0.1441 0.9693 0.048 Uiso 1 1 calc R . .
C3 C 0.5232(4) 0.2323(2) 0.9063(2) 0.0413(8) Uani 1 1 d . . .
H3 H 0.4250 0.2544 0.8946 0.050 Uiso 1 1 calc R . .
C4 C 0.6575(5) 0.2716(2) 0.8749(2) 0.0480(9) Uani 1 1 d . . .
H4A H 0.7578 0.2514 0.8852 0.058 Uiso 1 1 calc R . .
H4B H 0.6454 0.3177 0.8439 0.058 Uiso 1 1 calc R . .
C5 C 0.8646(3) 0.07460(18) 0.74616(16) 0.0236(6) Uani 1 1 d . . .
C6 C 0.9174(3) 0.04364(17) 0.82003(17) 0.0266(6) Uani 1 1 d . . .
C7 C 0.9903(3) 0.10512(19) 0.86207(17) 0.0307(7) Uani 1 1 d . . .
C8 C 0.9865(3) 0.17550(18) 0.81566(18) 0.0302(6) Uani 1 1 d . . .
C9 C 0.9113(3) 0.15694(17) 0.74491(17) 0.0278(6) Uani 1 1 d . . .
C10 C 0.8975(4) -0.04138(18) 0.8492(2) 0.0387(7) Uani 1 1 d . . .
H10A H 0.9490 -0.0471 0.8992 0.058 Uiso 1 1 calc R . .
H10B H 0.9436 -0.0783 0.8121 0.058 Uiso 1 1 calc R . .
H10C H 0.7873 -0.0532 0.8549 0.058 Uiso 1 1 calc R . .
C11 C 1.0688(4) 0.0990(2) 0.9402(2) 0.0424(8) Uani 1 1 d . . .
H11A H 1.0208 0.0563 0.9702 0.064 Uiso 1 1 calc R . .
H11B H 1.0573 0.1493 0.9679 0.064 Uiso 1 1 calc R . .
H11C H 1.1788 0.0875 0.9330 0.064 Uiso 1 1 calc R . .
C12 C 1.0624(4) 0.2552(2) 0.8351(2) 0.0450(8) Uani 1 1 d . . .
H12A H 1.0796 0.2585 0.8909 0.067 Uiso 1 1 calc R . .
H12B H 0.9945 0.2985 0.8188 0.067 Uiso 1 1 calc R . .
H12C H 1.1616 0.2594 0.8081 0.067 Uiso 1 1 calc R . .
C13 C 0.8878(5) 0.2157(2) 0.6792(2) 0.0421(8) Uani 1 1 d . . .
H13A H 0.9200 0.1913 0.6305 0.063 Uiso 1 1 calc R . .
H13B H 0.9499 0.2633 0.6887 0.063 Uiso 1 1 calc R . .
H13C H 0.7784 0.2304 0.6761 0.063 Uiso 1 1 calc R . .
C14 C 0.6716(4) -0.07363(18) 0.6867(2) 0.0380(7) Uani 1 1 d . . .
H14A H 0.6588 -0.0982 0.7375 0.057 Uiso 1 1 calc R . .
H14B H 0.7672 -0.0929 0.6629 0.057 Uiso 1 1 calc R . .
H14C H 0.5835 -0.0875 0.6539 0.057 Uiso 1 1 calc R . .
C15 C 0.6571(4) 0.0748(2) 0.59606(17) 0.0362(7) Uani 1 1 d . . .
H15A H 0.5710 0.0469 0.5714 0.054 Uiso 1 1 calc R . .
H15B H 0.7522 0.0652 0.5668 0.054 Uiso 1 1 calc R . .
H15C H 0.6354 0.1318 0.5971 0.054 Uiso 1 1 calc R . .
C16 C 0.3894(3) 0.06579(18) 0.77519(16) 0.0254(6) Uani 1 1 d . . .
H16 H 0.3480 0.1115 0.8055 0.030 Uiso 1 1 calc R . .
C17 C 0.3587(4) -0.0094(2) 0.8230(2) 0.0420(8) Uani 1 1 d . . .
H17A H 0.3996 -0.0557 0.7955 0.063 Uiso 1 1 calc R . .
H17B H 0.2472 -0.0158 0.8306 0.063 Uiso 1 1 calc R . .
H17C H 0.4099 -0.0047 0.8732 0.063 Uiso 1 1 calc R . .
C18 C 0.3062(4) 0.06660(18) 0.69677(17) 0.0309(6) Uani 1 1 d . . .
C19 C 0.2335(4) -0.0006(2) 0.6683(2) 0.0469(9) Uani 1 1 d . . .
H19 H 0.2323 -0.0476 0.6984 0.056 Uiso 1 1 calc R . .
C20 C 0.1602(5) -0.0001(3) 0.5941(3) 0.0714(16) Uani 1 1 d . . .
H20 H 0.1119 -0.0468 0.5752 0.086 Uiso 1 1 calc R . .
C21 C 0.1598(5) 0.0669(4) 0.5507(3) 0.0687(15) Uani 1 1 d . . .
H21 H 0.1100 0.0665 0.5019 0.082 Uiso 1 1 calc R . .
C22 C 0.2318(4) 0.1373(3) 0.57663(19) 0.0527(10) Uani 1 1 d . . .
C23 C 0.2359(6) 0.2090(3) 0.5313(2) 0.0717(15) Uani 1 1 d . . .
H23 H 0.1882 0.2093 0.4820 0.086 Uiso 1 1 calc R . .
C24 C 0.3064(7) 0.2765(3) 0.5571(2) 0.0772(16) Uani 1 1 d . . .
H24 H 0.3089 0.3226 0.5256 0.093 Uiso 1 1 calc R . .
C25 C 0.3752(6) 0.2774(2) 0.6307(2) 0.0562(11) Uani 1 1 d . . .
H25 H 0.4230 0.3245 0.6489 0.067 Uiso 1 1 calc R . .
C26 C 0.3739(4) 0.2106(2) 0.67667(19) 0.0388(8) Uani 1 1 d . . .
H26 H 0.4202 0.2128 0.7263 0.047 Uiso 1 1 calc R . .
C27 C 0.3044(3) 0.1379(2) 0.65148(16) 0.0361(6) Uani 1 1 d . . .

loop_
_atom_site_aniso_label
_atom_site_aniso_U_11
_atom_site_aniso_U_22
_atom_site_aniso_U_33
_atom_site_aniso_U_23
_atom_site_aniso_U_13
_atom_site_aniso_U_12
Zr 0.01899(12) 0.02455(12) 0.01942(12) -0.00258(10) 0.00079(11) 0.00061(11)
Si 0.0239(4) 0.0246(3) 0.0209(3) -0.0035(3) 0.0007(3) 0.0001(3)
N 0.0172(11) 0.0271(11) 0.0224(11) -0.0015(10) -0.0018(9) 0.0002(10)
C1 0.0379(18) 0.080(3) 0.0225(14) 0.0104(16) 0.0066(13) 0.0098(18)
C2 0.0301(15) 0.064(2) 0.0247(14) -0.0076(15) 0.0087(13) 0.0015(16)
C3 0.0344(17) 0.0452(18) 0.0443(18) -0.0182(16) 0.0051(15) 0.0114(15)
C4 0.0417(19) 0.0305(16) 0.072(2) -0.0054(17) 0.0130(18) 0.0063(15)
C5 0.0201(13) 0.0279(14) 0.0228(13) -0.0020(11) 0.0059(11) 0.0002(12)
C6 0.0196(12) 0.0281(14) 0.0321(14) -0.0005(11) 0.0001(11) 0.0028(11)
C7 0.0193(13) 0.0423(16) 0.0304(15) -0.0080(13) -0.0002(11) 0.0001(12)
C8 0.0210(13) 0.0353(15) 0.0343(15) -0.0072(14) 0.0042(12) -0.0058(13)
C9 0.0213(13) 0.0328(16) 0.0293(14) -0.0010(11) 0.0072(11) -0.0019(12)
C10 0.0368(16) 0.0339(15) 0.0455(18) 0.0060(15) -0.0077(17) 0.0033(13)
C11 0.0321(17) 0.058(2) 0.0366(17) -0.0077(16) -0.0093(14) 0.0036(17)
C12 0.0340(17) 0.0449(18) 0.056(2) -0.0140(18) 0.0019(17) -0.0154(15)
C13 0.047(2) 0.0383(17) 0.0406(18) 0.0088(14) 0.0080(16) -0.0052(16)
C14 0.0406(19) 0.0317(15) 0.0417(16) -0.0079(13) -0.0005(15) -0.0020(14)
C15 0.0404(18) 0.0451(18) 0.0232(13) -0.0027(13) 0.0024(13) 0.0018(15)
C16 0.0184(13) 0.0320(14) 0.0258(14) -0.0029(12) 0.0006(11) 0.0017(12)
C17 0.0310(16) 0.0454(19) 0.050(2) 0.0083(16) 0.0069(15) -0.0032(15)
C18 0.0212(13) 0.0410(15) 0.0304(14) -0.0113(12) -0.0033(14) 0.0057(14)
C19 0.0332(17) 0.053(2) 0.055(2) -0.0225(17) -0.0047(16) 0.0006(15)
C20 0.051(3) 0.087(4) 0.076(3) -0.050(3) -0.026(2) 0.003(3)
C21 0.052(3) 0.110(4) 0.044(2) -0.035(3) -0.0230(19) 0.024(3)
C22 0.049(2) 0.082(3) 0.0272(15) -0.0104(18) -0.0098(15) 0.027(2)
C23 0.076(3) 0.109(4) 0.0299(18) 0.004(2) -0.016(2) 0.034(3)
C24 0.101(4) 0.089(3) 0.042(2) 0.025(2) 0.002(3) 0.039(4)
C25 0.071(3) 0.048(2) 0.049(2) 0.0073(17) 0.004(2) 0.017(2)
C26 0.0436(19) 0.0424(18) 0.0303(16) 0.0005(13) -0.0007(14) 0.0150(16)
C27 0.0301(13) 0.0532(17) 0.0249(13) -0.0096(14) -0.0051(13) 0.0166(16)

loop_
_atom_type_symbol
_atom_type_description
_atom_type_scat_dispersion_real
_atom_type_scat_dispersion_imag
_atom_type_scat_source
C C 0.0033 0.0016 'International Tables Vol C Tables 4.2.6.8 and 6.1.1.4'
H H 0.0000 0.0000 'International Tables Vol C Tables 4.2.6.8 and 6.1.1.4'
N N 0.0061 0.0033 'International Tables Vol C Tables 4.2.6.8 and 6.1.1.4'
Si Si 0.0817 0.0704 'International Tables Vol C Tables 4.2.6.8 and 6.1.1.4'
Zr Zr -2.9673 0.5597 'International Tables Vol C Tables 4.2.6.8 and 6.1.1.4'

loop_
_geom_angle_atom_site_label_1
_geom_angle_atom_site_label_2
_geom_angle_atom_site_label_3
_geom_angle
_geom_angle_site_symmetry_1
_geom_angle_site_symmetry_3
_geom_angle_publ_flag
N Zr C4 120.53(13) . . ?
N Zr C1 118.51(12) . . ?
C4 Zr C1 82.23(15) . . ?
N Zr C5 71.18(9) . . ?
C4 Zr C5 133.32(12) . . ?
C1 Zr C5 135.30(12) . . ?
N Zr C3 101.84(11) . . ?
C4 Zr C3 35.00(13) . . ?
C1 Zr C3 63.52(13) . . ?
C5 Zr C3 161.16(11) . . ?
N Zr C2 100.89(11) . . ?
C4 Zr C2 63.41(13) . . ?
C1 Zr C2 35.28(12) . . ?
C5 Zr C2 163.26(11) . . ?
C3 Zr C2 32.78(12) . . ?
N Zr C6 90.88(9) . . ?
C4 Zr C6 142.46(12) . . ?
C1 Zr C6 101.36(11) . . ?
C5 Zr C6 34.29(10) . . ?
C3 Zr C6 163.61(11) . . ?
C2 Zr C6 134.85(11) . . ?
N Zr C9 92.69(9) . . ?
C4 Zr C9 99.89(12) . . ?
C1 Zr C9 142.70(11) . . ?
C5 Zr C9 33.94(10) . . ?
C3 Zr C9 133.11(12) . . ?
C2 Zr C9 162.29(12) . . ?
C6 Zr C9 55.26(10) . . ?
N Zr C7 122.83(9) . . ?
C4 Zr C7 111.21(12) . . ?
C1 Zr C7 89.76(11) . . ?
C5 Zr C7 55.72(9) . . ?
C3 Zr C7 135.19(11) . . ?
C2 Zr C7 123.74(10) . . ?
C6 Zr C7 32.57(10) . . ?
C9 Zr C7 54.47(10) . . ?
N Zr C8 124.17(9) . . ?
C4 Zr C8 89.23(12) . . ?
C1 Zr C8 110.97(12) . . ?
C5 Zr C8 55.52(10) . . ?
C3 Zr C8 122.92(11) . . ?
C2 Zr C8 134.89(11) . . ?
C6 Zr C8 54.29(10) . . ?
C9 Zr C8 32.65(10) . . ?
C7 Zr C8 32.56(11) . . ?
N Zr Si 33.20(6) . . ?
C4 Zr Si 135.51(11) . . ?
C1 Zr Si 137.28(11) . . ?
C5 Zr Si 38.01(7) . . ?
C3 Zr Si 132.39(9) . . ?
C2 Zr Si 132.98(9) . . ?
C6 Zr Si 62.76(7) . . ?
C9 Zr Si 62.72(7) . . ?
C7 Zr Si 91.91(7) . . ?
C8 Zr Si 91.89(7) . . ?
N Si C14 115.81(14) . . ?
N Si C15 116.28(13) . . ?
C14 Si C15 103.35(16) . . ?
N Si C5 94.07(12) . . ?
C14 Si C5 114.46(15) . . ?
C15 Si C5 113.40(15) . . ?
N Si Zr 41.28(8) . . ?
C14 Si Zr 130.16(11) . . ?
C15 Si Zr 126.30(11) . . ?
C5 Si Zr 52.84(9) . . ?
C16 N Si 127.19(19) . . ?
C16 N Zr 127.01(18) . . ?
Si N Zr 105.52(11) . . ?
C2 C1 Zr 77.60(18) . . ?
C3 C2 C1 124.7(3) . . ?
C3 C2 Zr 73.52(18) . . ?
C1 C2 Zr 67.12(17) . . ?
C2 C3 C4 125.4(3) . . ?
C2 C3 Zr 73.70(19) . . ?
C4 C3 Zr 67.23(18) . . ?
C3 C4 Zr 77.8(2) . . ?
C9 C5 C6 105.6(3) . . ?
C9 C5 Si 123.0(2) . . ?
C6 C5 Si 122.1(2) . . ?
C9 C5 Zr 74.82(16) . . ?
C6 C5 Zr 74.13(16) . . ?
Si C5 Zr 89.15(11) . . ?
C7 C6 C5 109.3(3) . . ?
C7 C6 C10 124.5(3) . . ?
C5 C6 C10 126.2(3) . . ?
C7 C6 Zr 76.41(17) . . ?
C5 C6 Zr 71.58(15) . . ?
C10 C6 Zr 118.1(2) . . ?
C6 C7 C8 107.9(3) . . ?
C6 C7 C11 127.5(3) . . ?
C8 C7 C11 124.5(3) . . ?
C6 C7 Zr 71.03(16) . . ?
C8 C7 Zr 73.87(17) . . ?
C11 C7 Zr 123.7(2) . . ?
C9 C8 C7 108.2(3) . . ?
C9 C8 C12 125.3(3) . . ?
C7 C8 C12 126.3(3) . . ?
C9 C8 Zr 71.36(16) . . ?
C7 C8 Zr 73.57(16) . . ?
C12 C8 Zr 124.9(2) . . ?
C8 C9 C5 109.0(3) . . ?
C8 C9 C13 124.2(3) . . ?
C5 C9 C13 126.8(3) . . ?
C8 C9 Zr 75.98(17) . . ?
C5 C9 Zr 71.24(16) . . ?
C13 C9 Zr 119.8(2) . . ?
N C16 C17 109.7(3) . . ?
N C16 C18 112.3(2) . . ?
C17 C16 C18 113.7(3) . . ?
C19 C18 C27 119.0(3) . . ?
C19 C18 C16 121.3(3) . . ?
C27 C18 C16 119.7(3) . . ?
C18 C19 C20 121.0(4) . . ?
C21 C20 C19 120.2(4) . . ?
C20 C21 C22 121.4(4) . . ?
C21 C22 C27 119.0(4) . . ?
C21 C22 C23 122.8(4) . . ?
C27 C22 C23 118.2(4) . . ?
C24 C23 C22 122.1(4) . . ?
C23 C24 C25 119.6(4) . . ?
C26 C25 C24 120.8(5) . . ?
C25 C26 C27 121.7(3) . . ?
C26 C27 C18 123.0(3) . . ?
C26 C27 C22 117.6(3) . . ?
C18 C27 C22 119.4(3) . . ?

loop_
_geom_bond_atom_site_label_1
_geom_bond_atom_site_label_2
_geom_bond_distance
_geom_bond_site_symmetry_2
_geom_bond_publ_flag
Zr N 2.086(2) . ?
Zr C4 2.300(3) . ?
Zr C1 2.301(3) . ?
Zr C5 2.428(3) . ?
Zr C3 2.437(3) . ?
Zr C2 2.440(3) . ?
Zr C6 2.462(3) . ?
Zr C9 2.475(3) . ?
Zr C7 2.530(3) . ?
Zr C8 2.534(3) . ?
Zr Si 3.0466(8) . ?
Si N 1.731(2) . ?
Si C14 1.865(3) . ?
Si C15 1.868(3) . ?
Si C5 1.876(3) . ?
N C16 1.477(4) . ?
C1 C2 1.443(5) . ?
C2 C3 1.376(5) . ?
C3 C4 1.431(5) . ?
C5 C9 1.432(4) . ?
C5 C6 1.442(4) . ?
C6 C7 1.401(4) . ?
C6 C10 1.515(4) . ?
C7 C8 1.420(5) . ?
C7 C11 1.504(4) . ?
C8 C9 1.409(4) . ?
C8 C12 1.517(4) . ?
C9 C13 1.509(4) . ?
C16 C17 1.522(4) . ?
C16 C18 1.523(4) . ?
C18 C19 1.372(5) . ?
C18 C27 1.422(5) . ?
C19 C20 1.421(5) . ?
C20 C21 1.343(7) . ?
C21 C22 1.400(7) . ?
C22 C27 1.427(4) . ?
C22 C23 1.428(7) . ?
C23 C24 1.352(7) . ?
C24 C25 1.394(6) . ?
C25 C26 1.366(5) . ?
C26 C27 1.418(5) . ?

loop_
_geom_torsion_atom_site_label_1
_geom_torsion_atom_site_label_2
_geom_torsion_atom_site_label_3
_geom_torsion_atom_site_label_4
_geom_torsion
_geom_torsion_site_symmetry_1
_geom_torsion_site_symmetry_2
_geom_torsion_site_symmetry_3
_geom_torsion_site_symmetry_4
_geom_torsion_publ_flag
C4 Zr Si N -76.61(18) . . . . ?
C1 Zr Si N 68.27(18) . . . . ?
C5 Zr Si N 176.69(16) . . . . ?
C3 Zr Si N -27.40(18) . . . . ?
C2 Zr Si N 17.73(17) . . . . ?
C6 Zr Si N 144.92(15) . . . . ?
C9 Zr Si N -152.18(15) . . . . ?
C7 Zr Si N 159.99(14) . . . . ?
C8 Zr Si N -167.43(14) . . . . ?
N Zr Si C14 -84.38(19) . . . . ?
C4 Zr Si C14 -161.0(2) . . . . ?
C1 Zr Si C14 -16.1(2) . . . . ?
C5 Zr Si C14 92.30(19) . . . . ?
C3 Zr Si C14 -111.8(2) . . . . ?
C2 Zr Si C14 -66.65(19) . . . . ?
C6 Zr Si C14 60.54(17) . . . . ?
C9 Zr Si C14 123.43(17) . . . . ?
C7 Zr Si C14 75.61(17) . . . . ?
C8 Zr Si C14 108.18(17) . . . . ?
N Zr Si C15 89.78(18) . . . . ?
C4 Zr Si C15 13.17(19) . . . . ?
C1 Zr Si C15 158.05(18) . . . . ?
C5 Zr Si C15 -93.54(18) . . . . ?
C3 Zr Si C15 62.37(19) . . . . ?
C2 Zr Si C15 107.51(18) . . . . ?
C6 Zr Si C15 -125.30(16) . . . . ?
C9 Zr Si C15 -62.41(16) . . . . ?
C7 Zr Si C15 -110.23(16) . . . . ?
C8 Zr Si C15 -77.66(16) . . . . ?
N Zr Si C5 -176.69(16) . . . . ?
C4 Zr Si C5 106.70(18) . . . . ?
C1 Zr Si C5 -108.41(17) . . . . ?
C3 Zr Si C5 155.91(17) . . . . ?
C2 Zr Si C5 -158.95(16) . . . . ?
C6 Zr Si C5 -31.76(13) . . . . ?
C9 Zr Si C5 31.13(14) . . . . ?
C7 Zr Si C5 -16.70(14) . . . . ?
C8 Zr Si C5 15.88(13) . . . . ?
C14 Si N C16 -51.9(3) . . . . ?
C15 Si N C16 69.8(3) . . . . ?
C5 Si N C16 -171.6(3) . . . . ?
Zr Si N C16 -174.2(3) . . . . ?
C14 Si N Zr 122.35(15) . . . . ?
C15 Si N Zr -115.99(15) . . . . ?
C5 Si N Zr 2.65(13) . . . . ?
C4 Zr N C16 -58.1(3) . . . . ?
C1 Zr N C16 40.0(3) . . . . ?
C5 Zr N C16 172.1(3) . . . . ?
C3 Zr N C16 -26.1(3) . . . . ?
C2 Zr N C16 7.3(3) . . . . ?
C6 Zr N C16 143.5(2) . . . . ?
C9 Zr N C16 -161.2(2) . . . . ?
C7 Zr N C16 150.2(2) . . . . ?
C8 Zr N C16 -170.5(2) . . . . ?
Si Zr N C16 174.2(3) . . . . ?
C4 Zr N Si 127.67(14) . . . . ?
C1 Zr N Si -134.18(14) . . . . ?
C5 Zr N Si -2.15(10) . . . . ?
C3 Zr N Si 159.68(13) . . . . ?
C2 Zr N Si -166.88(13) . . . . ?
C6 Zr N Si -30.73(13) . . . . ?
C9 Zr N Si 24.53(13) . . . . ?
C7 Zr N Si -24.02(17) . . . . ?
C8 Zr N Si 15.24(17) . . . . ?
N Zr C1 C2 -66.7(3) . . . . ?
C4 Zr C1 C2 53.9(2) . . . . ?
C5 Zr C1 C2 -158.26(19) . . . . ?
C3 Zr C1 C2 22.7(2) . . . . ?
C6 Zr C1 C2 -164.0(2) . . . . ?
C9 Zr C1 C2 150.0(2) . . . . ?
C7 Zr C1 C2 165.4(2) . . . . ?
C8 Zr C1 C2 140.1(2) . . . . ?
Si Zr C1 C2 -102.1(2) . . . . ?
Zr C1 C2 C3 -48.2(3) . . . . ?
N Zr C2 C3 -95.0(2) . . . . ?
C4 Zr C2 C3 23.8(2) . . . . ?
C1 Zr C2 C3 140.3(4) . . . . ?
C5 Zr C2 C3 -154.9(3) . . . . ?
C6 Zr C2 C3 162.68(19) . . . . ?
C9 Zr C2 C3 44.5(4) . . . . ?
C7 Zr C2 C3 122.6(2) . . . . ?
C8 Zr C2 C3 82.5(2) . . . . ?
Si Zr C2 C3 -104.8(2) . . . . ?
N Zr C2 C1 124.7(2) . . . . ?
C4 Zr C2 C1 -116.5(3) . . . . ?
C5 Zr C2 C1 64.8(5) . . . . ?
C3 Zr C2 C1 -140.3(4) . . . . ?
C6 Zr C2 C1 22.4(3) . . . . ?
C9 Zr C2 C1 -95.8(4) . . . . ?
C7 Zr C2 C1 -17.7(3) . . . . ?
C8 Zr C2 C1 -57.8(3) . . . . ?
Si Zr C2 C1 114.9(2) . . . . ?
C1 C2 C3 C4 0.3(6) . . . . ?
Zr C2 C3 C4 -45.4(3) . . . . ?
C1 C2 C3 Zr 45.7(3) . . . . ?
N Zr C3 C2 91.8(2) . . . . ?
C4 Zr C3 C2 -140.9(3) . . . . ?
C1 Zr C3 C2 -24.3(2) . . . . ?
C5 Zr C3 C2 157.8(3) . . . . ?
C6 Zr C3 C2 -48.4(5) . . . . ?
C9 Zr C3 C2 -163.03(19) . . . . ?
C7 Zr C3 C2 -83.8(3) . . . . ?
C8 Zr C3 C2 -123.2(2) . . . . ?
Si Zr C3 C2 106.7(2) . . . . ?
N Zr C3 C4 -127.3(2) . . . . ?
C1 Zr C3 C4 116.6(3) . . . . ?
C5 Zr C3 C4 -61.2(4) . . . . ?
C2 Zr C3 C4 140.9(3) . . . . ?
C6 Zr C3 C4 92.5(4) . . . . ?
C9 Zr C3 C4 -22.1(3) . . . . ?
C7 Zr C3 C4 57.1(3) . . . . ?
C8 Zr C3 C4 17.8(3) . . . . ?
Si Zr C3 C4 -112.3(2) . . . . ?
C2 C3 C4 Zr 47.9(3) . . . . ?
N Zr C4 C3 64.7(3) . . . . ?
C1 Zr C4 C3 -53.9(2) . . . . ?
C5 Zr C4 C3 157.10(19) . . . . ?
C2 Zr C4 C3 -22.4(2) . . . . ?
C6 Zr C4 C3 -152.4(2) . . . . ?
C9 Zr C4 C3 163.8(2) . . . . ?
C7 Zr C4 C3 -140.6(2) . . . . ?
C8 Zr C4 C3 -165.2(2) . . . . ?
Si Zr C4 C3 102.9(2) . . . . ?
N Si C5 C9 -73.4(2) . . . . ?
C14 Si C5 C9 165.8(2) . . . . ?
C15 Si C5 C9 47.5(3) . . . . ?
Zr Si C5 C9 -71.2(2) . . . . ?
N Si C5 C6 68.4(2) . . . . ?
C14 Si C5 C6 -52.4(3) . . . . ?
C15 Si C5 C6 -170.6(2) . . . . ?
Zr Si C5 C6 70.6(2) . . . . ?
N Si C5 Zr -2.19(11) . . . . ?
C14 Si C5 Zr -122.98(14) . . . . ?
C15 Si C5 Zr 118.78(13) . . . . ?
N Zr C5 C9 126.53(19) . . . . ?
C4 Zr C5 C9 11.9(3) . . . . ?
C1 Zr C5 C9 -121.6(2) . . . . ?
C3 Zr C5 C9 55.7(4) . . . . ?
C2 Zr C5 C9 -169.6(3) . . . . ?
C6 Zr C5 C9 -111.6(2) . . . . ?
C7 Zr C5 C9 -75.72(18) . . . . ?
C8 Zr C5 C9 -36.01(17) . . . . ?
Si Zr C5 C9 124.6(2) . . . . ?
N Zr C5 C6 -121.91(19) . . . . ?
C4 Zr C5 C6 123.5(2) . . . . ?
C1 Zr C5 C6 -10.0(3) . . . . ?
C3 Zr C5 C6 167.2(3) . . . . ?
C2 Zr C5 C6 -58.0(4) . . . . ?
C9 Zr C5 C6 111.6(2) . . . . ?
C7 Zr C5 C6 35.84(17) . . . . ?
C8 Zr C5 C6 75.55(18) . . . . ?
Si Zr C5 C6 -123.8(2) . . . . ?
N Zr C5 Si 1.92(9) . . . . ?
C4 Zr C5 Si -112.69(17) . . . . ?
C1 Zr C5 Si 113.78(17) . . . . ?
C3 Zr C5 Si -69.0(4) . . . . ?
C2 Zr C5 Si 65.8(4) . . . . ?
C6 Zr C5 Si 123.8(2) . . . . ?
C9 Zr C5 Si -124.6(2) . . . . ?
C7 Zr C5 Si 159.66(16) . . . . ?
C8 Zr C5 Si -160.63(16) . . . . ?
C9 C5 C6 C7 1.0(3) . . . . ?
Si C5 C6 C7 -146.4(2) . . . . ?
Zr C5 C6 C7 -67.7(2) . . . . ?
C9 C5 C6 C10 -179.4(3) . . . . ?
Si C5 C6 C10 33.1(4) . . . . ?
Zr C5 C6 C10 111.8(3) . . . . ?
C9 C5 C6 Zr 68.76(19) . . . . ?
Si C5 C6 Zr -78.66(19) . . . . ?
N Zr C6 C7 169.49(18) . . . . ?
C4 Zr C6 C7 20.8(3) . . . . ?
C1 Zr C6 C7 -71.2(2) . . . . ?
C5 Zr C6 C7 116.0(3) . . . . ?
C3 Zr C6 C7 -49.3(5) . . . . ?
C2 Zr C6 C7 -84.1(2) . . . . ?
C9 Zr C6 C7 76.82(19) . . . . ?
C8 Zr C6 C7 36.58(17) . . . . ?
Si Zr C6 C7 151.14(19) . . . . ?
N Zr C6 C5 53.47(17) . . . . ?
C4 Zr C6 C5 -95.2(2) . . . . ?
C1 Zr C6 C5 172.81(18) . . . . ?
C3 Zr C6 C5 -165.3(4) . . . . ?
C2 Zr C6 C5 159.84(18) . . . . ?
C9 Zr C6 C5 -39.19(16) . . . . ?
C7 Zr C6 C5 -116.0(3) . . . . ?
C8 Zr C6 C5 -79.43(18) . . . . ?
Si Zr C6 C5 35.13(14) . . . . ?
N Zr C6 C10 -68.4(2) . . . . ?
C4 Zr C6 C10 142.9(3) . . . . ?
C1 Zr C6 C10 50.9(3) . . . . ?
C5 Zr C6 C10 -121.9(3) . . . . ?
C3 Zr C6 C10 72.8(5) . . . . ?
C2 Zr C6 C10 37.9(3) . . . . ?
C9 Zr C6 C10 -161.1(3) . . . . ?
C7 Zr C6 C10 122.1(3) . . . . ?
C8 Zr C6 C10 158.7(3) . . . . ?
Si Zr C6 C10 -86.8(2) . . . . ?
C5 C6 C7 C8 -0.6(3) . . . . ?
C10 C6 C7 C8 179.9(3) . . . . ?
Zr C6 C7 C8 -65.2(2) . . . . ?
C5 C6 C7 C11 -177.0(3) . . . . ?
C10 C6 C7 C11 3.4(5) . . . . ?
Zr C6 C7 C11 118.4(3) . . . . ?
C5 C6 C7 Zr 64.59(19) . . . . ?
C10 C6 C7 Zr -115.0(3) . . . . ?
N Zr C7 C6 -12.5(2) . . . . ?
C4 Zr C7 C6 -166.56(19) . . . . ?
C1 Zr C7 C6 111.9(2) . . . . ?
C5 Zr C7 C6 -37.79(17) . . . . ?
C3 Zr C7 C6 162.32(19) . . . . ?
C2 Zr C7 C6 121.99(19) . . . . ?
C9 Zr C7 C6 -79.46(19) . . . . ?
C8 Zr C7 C6 -115.9(2) . . . . ?
Si Zr C7 C6 -25.43(17) . . . . ?
N Zr C7 C8 103.39(19) . . . . ?
C4 Zr C7 C8 -50.6(2) . . . . ?
C1 Zr C7 C8 -132.2(2) . . . . ?
C5 Zr C7 C8 78.14(18) . . . . ?
C3 Zr C7 C8 -81.7(2) . . . . ?
C2 Zr C7 C8 -122.07(19) . . . . ?
C6 Zr C7 C8 115.9(2) . . . . ?
C9 Zr C7 C8 36.47(17) . . . . ?
Si Zr C7 C8 90.51(16) . . . . ?
N Zr C7 C11 -135.5(3) . . . . ?
C4 Zr C7 C11 70.4(3) . . . . ?
C1 Zr C7 C11 -11.1(3) . . . . ?
C5 Zr C7 C11 -160.8(3) . . . . ?
C3 Zr C7 C11 39.3(3) . . . . ?
C2 Zr C7 C11 -1.0(3) . . . . ?
C6 Zr C7 C11 -123.0(4) . . . . ?
C9 Zr C7 C11 157.5(3) . . . . ?
C8 Zr C7 C11 121.1(4) . . . . ?
Si Zr C7 C11 -148.4(3) . . . . ?
C6 C7 C8 C9 -0.1(3) . . . . ?
C11 C7 C8 C9 176.5(3) . . . . ?
Zr C7 C8 C9 -63.4(2) . . . . ?
C6 C7 C8 C12 -175.1(3) . . . . ?
C11 C7 C8 C12 1.4(5) . . . . ?
Zr C7 C8 C12 121.5(3) . . . . ?
C6 C7 C8 Zr 63.3(2) . . . . ?
C11 C7 C8 Zr -120.1(3) . . . . ?
N Zr C8 C9 17.4(2) . . . . ?
C4 Zr C8 C9 -109.8(2) . . . . ?
C1 Zr C8 C9 168.79(19) . . . . ?
C5 Zr C8 C9 37.47(17) . . . . ?
C3 Zr C8 C9 -119.91(19) . . . . ?
C2 Zr C8 C9 -159.66(19) . . . . ?
C6 Zr C8 C9 79.68(19) . . . . ?
C7 Zr C8 C9 116.3(3) . . . . ?
Si Zr C8 C9 25.68(17) . . . . ?
N Zr C8 C7 -98.88(18) . . . . ?
C4 Zr C8 C7 133.89(19) . . . . ?
C1 Zr C8 C7 52.5(2) . . . . ?
C5 Zr C8 C7 -78.80(18) . . . . ?
C3 Zr C8 C7 123.82(19) . . . . ?
C2 Zr C8 C7 84.1(2) . . . . ?
C6 Zr C8 C7 -36.59(17) . . . . ?
C9 Zr C8 C7 -116.3(3) . . . . ?
Si Zr C8 C7 -90.60(16) . . . . ?
N Zr C8 C12 138.0(3) . . . . ?
C4 Zr C8 C12 10.7(3) . . . . ?
C1 Zr C8 C12 -70.6(3) . . . . ?
C5 Zr C8 C12 158.0(3) . . . . ?
C3 Zr C8 C12 0.7(3) . . . . ?
C2 Zr C8 C12 -39.1(3) . . . . ?
C6 Zr C8 C12 -159.7(3) . . . . ?
C9 Zr C8 C12 120.6(4) . . . . ?
C7 Zr C8 C12 -123.1(3) . . . . ?
Si Zr C8 C12 146.3(3) . . . . ?
C7 C8 C9 C5 0.8(3) . . . . ?
C12 C8 C9 C5 175.9(3) . . . . ?
Zr C8 C9 C5 -64.11(19) . . . . ?
C7 C8 C9 C13 -178.5(3) . . . . ?
C12 C8 C9 C13 -3.4(5) . . . . ?
Zr C8 C9 C13 116.7(3) . . . . ?
C7 C8 C9 Zr 64.9(2) . . . . ?
C12 C8 C9 Zr -120.0(3) . . . . ?
C6 C5 C9 C8 -1.1(3) . . . . ?
Si C5 C9 C8 146.0(2) . . . . ?
Zr C5 C9 C8 67.2(2) . . . . ?
C6 C5 C9 C13 178.1(3) . . . . ?
Si C5 C9 C13 -34.8(4) . . . . ?
Zr C5 C9 C13 -113.6(3) . . . . ?
C6 C5 C9 Zr -68.28(19) . . . . ?
Si C5 C9 Zr 78.79(19) . . . . ?
N Zr C9 C8 -165.66(18) . . . . ?
C4 Zr C9 C8 72.7(2) . . . . ?
C1 Zr C9 C8 -17.4(3) . . . . ?
C5 Zr C9 C8 -116.1(3) . . . . ?
C3 Zr C9 C8 85.4(2) . . . . ?
C2 Zr C9 C8 54.1(4) . . . . ?
C6 Zr C9 C8 -76.46(19) . . . . ?
C7 Zr C9 C8 -36.37(18) . . . . ?
Si Zr C9 C8 -150.84(19) . . . . ?
N Zr C9 C5 -49.59(18) . . . . ?
C4 Zr C9 C5 -171.22(19) . . . . ?
C1 Zr C9 C5 98.6(2) . . . . ?
C3 Zr C9 C5 -158.57(18) . . . . ?
C2 Zr C9 C5 170.1(3) . . . . ?
C6 Zr C9 C5 39.62(17) . . . . ?
C7 Zr C9 C5 79.71(18) . . . . ?
C8 Zr C9 C5 116.1(3) . . . . ?
Si Zr C9 C5 -34.77(15) . . . . ?
N Zr C9 C13 72.7(2) . . . . ?
C4 Zr C9 C13 -49.0(3) . . . . ?
C1 Zr C9 C13 -139.1(3) . . . . ?
C5 Zr C9 C13 122.3(3) . . . . ?
C3 Zr C9 C13 -36.3(3) . . . . ?
C2 Zr C9 C13 -67.6(4) . . . . ?
C6 Zr C9 C13 161.9(3) . . . . ?
C7 Zr C9 C13 -158.0(3) . . . . ?
C8 Zr C9 C13 -121.7(3) . . . . ?
Si Zr C9 C13 87.5(2) . . . . ?
Si N C16 C17 85.8(3) . . . . ?
Zr N C16 C17 -87.2(3) . . . . ?
Si N C16 C18 -41.7(3) . . . . ?
Zr N C16 C18 145.3(2) . . . . ?
N C16 C18 C19 115.0(3) . . . . ?
C17 C16 C18 C19 -10.3(4) . . . . ?
N C16 C18 C27 -64.4(3) . . . . ?
C17 C16 C18 C27 170.3(3) . . . . ?
C27 C18 C19 C20 1.3(5) . . . . ?
C16 C18 C19 C20 -178.1(3) . . . . ?
C18 C19 C20 C21 -0.6(6) . . . . ?
C19 C20 C21 C22 0.6(7) . . . . ?
C20 C21 C22 C27 -1.2(6) . . . . ?
C20 C21 C22 C23 178.8(4) . . . . ?
C21 C22 C23 C24 -179.8(4) . . . . ?
C27 C22 C23 C24 0.2(7) . . . . ?
C22 C23 C24 C25 -1.1(8) . . . . ?
C23 C24 C25 C26 0.8(7) . . . . ?
C24 C25 C26 C27 0.6(6) . . . . ?
C25 C26 C27 C18 177.6(3) . . . . ?
C25 C26 C27 C22 -1.5(5) . . . . ?
C19 C18 C27 C26 178.9(3) . . . . ?
C16 C18 C27 C26 -1.7(5) . . . . ?
C19 C18 C27 C22 -2.0(4) . . . . ?
C16 C18 C27 C22 177.4(3) . . . . ?
C21 C22 C27 C26 -178.9(3) . . . . ?
C23 C22 C27 C26 1.1(5) . . . . ?
C21 C22 C27 C18 1.9(5) . . . . ?
C23 C22 C27 C18 -178.1(3) . . . . ?
